data_7243102
loop_
_publ_author_name
'Qiu, Qi-Ming'
'Yang, Guo-Yu'

_publ_section_title
;
 From [B6O13]8&#x2212; to [GaB5O13]8&#x2212; to
 [Ga{B5O9(OH)}{BO(OH)2}]2&#x2212;: synthesis, structure and nonlinear
 optical properties of new metal borates
;
_journal_issue 30
_journal_name_full CrystEngComm
_journal_page_first 5200
_journal_page_last 5207
_journal_paper_doi 10.1039/D1CE00719J
_journal_volume 23
_journal_year 2021
_chemical_formula_sum 'C2 H10 B5 Ga N2 O10'
_chemical_formula_weight 345.89
_space_group_crystal_system monoclinic
_space_group_IT_number 7
_space_group_name_Hall 'P -2yc'
_space_group_name_H-M_alt 'P 1 c 1'
_atom_sites_solution_hydrogens geom
_audit_creation_method SHELXL-2018/3
_audit_update_record
;
2021-04-15 deposited with the CCDC.	2021-06-22 downloaded from the CCDC.
;
_cell_angle_alpha 90
_cell_angle_beta 97.192(18)
_cell_angle_gamma 90
_cell_formula_units_Z 2
_cell_length_a 6.686(5)
_cell_length_b 8.082(6)
_cell_length_c 10.485(8)
_cell_measurement_reflns_used 422
_cell_measurement_temperature 296(2)
_cell_measurement_theta_max 25.00
_cell_measurement_theta_min 3.07
_cell_volume 562.1(7)
_computing_cell_refinement 'Bruker SAINT'
_computing_data_collection 'Bruker APEX2'
_computing_data_reduction 'Bruker SAINT'
_computing_molecular_graphics 'Bruker SHELXTL'
_computing_publication_material 'Bruker SHELXTL'
_computing_structure_refinement 'SHELXL-2018/3 (Sheldrick, 2018)'
_computing_structure_solution 'SHELXL-2018/3 (Sheldrick, 2018)'
_diffrn_ambient_temperature 296(2)
_diffrn_measured_fraction_theta_full 0.960
_diffrn_measured_fraction_theta_max 0.960
_diffrn_measurement_device_type 'CCD area detector'
_diffrn_measurement_method 'phi and omega scans'
_diffrn_radiation_type MoK\a
_diffrn_radiation_wavelength 0.71073
_diffrn_reflns_av_R_equivalents 0.0516
_diffrn_reflns_av_unetI/netI 0.0947
_diffrn_reflns_Laue_measured_fraction_full 0.960
_diffrn_reflns_Laue_measured_fraction_max 0.960
_diffrn_reflns_limit_h_max 7
_diffrn_reflns_limit_h_min -7
_diffrn_reflns_limit_k_max 9
_diffrn_reflns_limit_k_min -9
_diffrn_reflns_limit_l_max 5
_diffrn_reflns_limit_l_min -12
_diffrn_reflns_number 1483
_diffrn_reflns_point_group_measured_fraction_full 0.505
_diffrn_reflns_point_group_measured_fraction_max 0.505
_diffrn_reflns_theta_full 25.045
_diffrn_reflns_theta_max 25.045
_diffrn_reflns_theta_min 3.192
_diffrn_source 'fine-focus sealed tube'
_exptl_absorpt_coefficient_mu 2.500
_exptl_absorpt_correction_type multi-scan
_exptl_absorpt_process_details sadabs
_exptl_crystal_colour colorless
_exptl_crystal_density_diffrn 2.043
_exptl_crystal_description block
_exptl_crystal_F_000 344
_exptl_crystal_size_max 0.080
_exptl_crystal_size_mid 0.050
_exptl_crystal_size_min 0.050
_exptl_transmission_factor_max 0.746
_exptl_transmission_factor_min 0.541
_refine_diff_density_max 0.782
_refine_diff_density_min -0.836
_refine_diff_density_rms 0.148
_refine_ls_abs_structure_details
;
 Classical Flack method preferred over Parsons because s.u. lower.
;
_refine_ls_abs_structure_Flack 0.03(4)
_refine_ls_extinction_method none
_refine_ls_goodness_of_fit_ref 1.054
_refine_ls_hydrogen_treatment constr
_refine_ls_matrix_type full
_refine_ls_number_parameters 183
_refine_ls_number_reflns 1004
_refine_ls_number_restraints 20
_refine_ls_restrained_S_all 1.046
_refine_ls_R_factor_all 0.0677
_refine_ls_R_factor_gt 0.0554
_refine_ls_shift/su_max 0.000
_refine_ls_shift/su_mean 0.000
_refine_ls_structure_factor_coef Fsqd
_refine_ls_weighting_details 'w=1/[\s^2^(Fo^2^)+(0.0619P)^2^+0.0525P] where P=(Fo^2^+2Fc^2^)/3'
_refine_ls_weighting_scheme calc
_refine_ls_wR_factor_gt 0.1212
_refine_ls_wR_factor_ref 0.1299
_reflns_Friedel_coverage 0.048
_reflns_Friedel_fraction_full 0.047
_reflns_Friedel_fraction_max 0.047
_reflns_number_gt 860
_reflns_number_total 1004
_reflns_threshold_expression 'I > 2\s(I)'
_cod_data_source_file d1ce00719j2.cif
_cod_data_source_block 1_b
_cod_depositor_comments 'Adding full bibliography for 7243100--7243102.cif.'
_cod_original_cell_volume 562.2(7)
_cod_original_sg_symbol_H-M 'P c'
_cod_database_code 7243102
_shelx_shelxl_version_number 2018/3
_shelx_space_group_comment
;
The symmetry employed for this shelxl refinement is uniquely defined
by the following loop, which should always be used as a source of
symmetry information in preference to the above space-group names.
They are only intended as comments.
;
_shelx_estimated_absorpt_t_min 0.825
_shelx_estimated_absorpt_t_max 0.885

loop_
_space_group_symop_operation_xyz
'x, y, z'
'x, -y, z+1/2'

loop_
_atom_site_label
_atom_site_type_symbol
_atom_site_fract_x
_atom_site_fract_y
_atom_site_fract_z
_atom_site_U_iso_or_equiv
_atom_site_adp_type
_atom_site_occupancy
_atom_site_site_symmetry_order
_atom_site_calc_flag
_atom_site_refinement_flags_posn
_atom_site_refinement_flags_adp
_atom_site_refinement_flags_occupancy
_atom_site_disorder_assembly
_atom_site_disorder_group
B5 B 1.086(2) 0.311(2) 0.3599(14) 0.019(3) Uani 1 1 d . . . . .
Ga Ga 0.95794(11) 0.80483(17) 0.59538(10) 0.0186(4) Uani 1 1 d . . . . .
O8 O 0.2336(13) 0.2048(12) 0.1056(8) 0.017(2) Uani 1 1 d . . . . .
O10 O 0.9190(13) 0.2812(12) 0.2520(8) 0.018(2) Uani 1 1 d . . . . .
O6 O 0.8789(14) 0.0175(12) 0.5781(10) 0.029(2) Uani 1 1 d . . . . .
O2 O 1.0501(13) 0.4743(14) 0.4174(9) 0.029(3) Uani 1 1 d . . . . .
O7 O 0.5556(13) 0.2521(12) 0.2008(9) 0.021(2) Uani 1 1 d . . . . .
N1 N 0.453(2) 0.1142(12) 0.5761(14) 0.019(3) Uani 1 1 d . . . . .
H1E H 0.478023 0.012018 0.605410 0.029 Uiso 1 1 calc R U . . .
H1D H 0.535091 0.138693 0.518451 0.029 Uiso 1 1 calc R U . . .
H1C H 0.325444 0.120582 0.539460 0.029 Uiso 1 1 calc R U . . .
O1 O 0.8293(14) 0.6913(12) 0.4626(10) 0.025(2) Uani 1 1 d . . . . .
O3 O 0.6985(13) 0.4587(12) 0.3491(9) 0.022(2) Uani 1 1 d . . . . .
O5 O 1.0772(13) 0.1762(13) 0.4525(10) 0.029(3) Uani 1 1 d . . . . .
B4 B 0.355(2) 0.258(2) 0.2112(15) 0.017(3) Uani 1 1 d . U . . .
N2 N 0.3978(18) 0.3190(16) 0.8909(12) 0.027(3) Uani 1 1 d . . . . .
H2E H 0.386804 0.421609 0.859963 0.041 Uiso 1 1 calc R U . . .
H2D H 0.522238 0.302984 0.930017 0.041 Uiso 1 1 calc R U . . .
H2C H 0.309835 0.304445 0.947013 0.041 Uiso 1 1 calc R U . . .
B1 B 0.864(2) 0.540(2) 0.4126(15) 0.023(4) Uani 1 1 d . U . . .
B3 B 0.892(2) 0.1191(19) 0.4814(15) 0.016(3) Uani 1 1 d . U . . .
B2 B 0.713(2) 0.295(2) 0.3049(15) 0.019(3) Uani 1 1 d . . . . .
C2 C 0.485(3) 0.234(2) 0.6853(16) 0.036(4) Uani 1 1 d . . . . .
H2A H 0.625151 0.228717 0.723015 0.043 Uiso 1 1 calc R U . . .
H2B H 0.459128 0.345001 0.652486 0.043 Uiso 1 1 calc R U . . .
O9 O 0.2825(13) 0.3139(12) 0.3188(9) 0.022(2) Uani 1 1 d . . . . .
O4 O 0.7189(14) 0.1691(13) 0.4082(10) 0.030(3) Uani 1 1 d . . . . .
C1 C 0.356(3) 0.201(2) 0.7854(15) 0.043(5) Uani 1 1 d . . . . .
H1A H 0.215402 0.209403 0.749068 0.051 Uiso 1 1 calc R U . . .
H1B H 0.379375 0.089216 0.817779 0.051 Uiso 1 1 calc R U . . .

loop_
_atom_site_aniso_label
_atom_site_aniso_U_11
_atom_site_aniso_U_22
_atom_site_aniso_U_33
_atom_site_aniso_U_23
_atom_site_aniso_U_13
_atom_site_aniso_U_12
B5 0.009(7) 0.027(10) 0.021(7) -0.005(7) 0.004(6) -0.007(8)
Ga 0.0139(7) 0.0161(7) 0.0263(7) 0.0011(11) 0.0041(5) 0.0010(12)
O8 0.013(5) 0.019(6) 0.020(5) -0.005(4) 0.004(4) -0.002(5)
O10 0.014(5) 0.017(5) 0.022(5) -0.010(4) 0.003(4) -0.002(4)
O6 0.023(5) 0.018(6) 0.046(6) 0.003(5) 0.007(5) 0.001(5)
O2 0.015(5) 0.033(7) 0.039(6) -0.011(5) 0.006(4) 0.002(5)
O7 0.011(5) 0.024(5) 0.030(5) -0.008(4) 0.007(4) -0.007(4)
N1 0.024(5) 0.008(5) 0.027(8) 0.005(6) 0.011(5) 0.000(7)
O1 0.017(5) 0.016(6) 0.040(6) -0.001(5) -0.003(4) 0.005(5)
O3 0.014(5) 0.012(5) 0.042(6) -0.009(4) 0.006(4) -0.007(4)
O5 0.014(5) 0.030(7) 0.045(6) 0.007(5) 0.010(5) 0.001(5)
B4 0.014(6) 0.011(6) 0.026(7) -0.002(5) 0.006(6) -0.003(6)
N2 0.018(6) 0.032(8) 0.034(7) -0.001(6) 0.009(5) 0.006(6)
B1 0.023(7) 0.027(8) 0.023(6) 0.007(6) 0.011(6) 0.013(7)
B3 0.016(7) 0.003(6) 0.032(7) -0.001(6) 0.009(5) -0.002(6)
B2 0.011(7) 0.020(9) 0.026(8) 0.002(7) 0.005(6) -0.009(7)
C2 0.034(10) 0.030(10) 0.048(10) -0.005(8) 0.022(8) -0.002(9)
O9 0.011(5) 0.025(6) 0.031(5) -0.008(5) 0.007(4) -0.002(5)
O4 0.009(5) 0.039(7) 0.043(6) 0.008(5) 0.004(4) 0.009(5)
C1 0.072(14) 0.026(10) 0.036(9) -0.008(8) 0.030(9) -0.014(11)

loop_
_atom_type_symbol
_atom_type_description
_atom_type_scat_dispersion_real
_atom_type_scat_dispersion_imag
_atom_type_scat_source
C C 0.0033 0.0016 'International Tables Vol C Tables 4.2.6.8 and 6.1.1.4'
H H 0.0000 0.0000 'International Tables Vol C Tables 4.2.6.8 and 6.1.1.4'
B B 0.0013 0.0007 'International Tables Vol C Tables 4.2.6.8 and 6.1.1.4'
Ga Ga 0.2307 1.6083 'International Tables Vol C Tables 4.2.6.8 and 6.1.1.4'
N N 0.0061 0.0033 'International Tables Vol C Tables 4.2.6.8 and 6.1.1.4'
O O 0.0106 0.0060 'International Tables Vol C Tables 4.2.6.8 and 6.1.1.4'

loop_
_geom_angle_atom_site_label_1
_geom_angle_atom_site_label_2
_geom_angle_atom_site_label_3
_geom_angle
_geom_angle_site_symmetry_1
_geom_angle_site_symmetry_3
_geom_angle_publ_flag
O9 B5 O5 108.9(12) 1_655 . ?
O9 B5 O2 108.1(12) 1_655 . ?
O5 B5 O2 111.7(11) . . ?
O9 B5 O10 113.5(11) 1_655 . ?
O5 B5 O10 106.8(12) . . ?
O2 B5 O10 107.8(12) . . ?
O1 Ga O6 107.7(4) . 1_565 ?
O1 Ga O10 113.2(4) . 2_565 ?
O6 Ga O10 112.3(5) 1_565 2_565 ?
O1 Ga O8 113.8(4) . 2_665 ?
O6 Ga O8 109.1(4) 1_565 2_665 ?
O10 Ga O8 100.7(4) 2_565 2_665 ?
B4 O8 Ga 123.6(9) . 2_464 ?
B5 O10 B2 109.1(10) . . ?
B5 O10 Ga 124.0(8) . 2_564 ?
B2 O10 Ga 125.4(8) . 2_564 ?
B3 O6 Ga 128.8(10) . 1_545 ?
B1 O2 B5 122.3(12) . . ?
B4 O7 B2 124.0(11) . . ?
C2 N1 H1E 109.5 . . ?
C2 N1 H1D 109.5 . . ?
H1E N1 H1D 109.5 . . ?
C2 N1 H1C 109.5 . . ?
H1E N1 H1C 109.5 . . ?
H1D N1 H1C 109.5 . . ?
B1 O1 Ga 132.0(9) . . ?
B1 O3 B2 121.3(12) . . ?
B3 O5 B5 120.1(11) . . ?
O8 B4 O9 123.1(13) . . ?
O8 B4 O7 114.6(13) . . ?
O9 B4 O7 122.3(13) . . ?
C1 N2 H2E 109.5 . . ?
C1 N2 H2D 109.5 . . ?
H2E N2 H2D 109.5 . . ?
C1 N2 H2C 109.5 . . ?
H2E N2 H2C 109.5 . . ?
H2D N2 H2C 109.5 . . ?
O2 B1 O1 123.0(15) . . ?
O2 B1 O3 120.4(14) . . ?
O1 B1 O3 116.5(13) . . ?
O6 B3 O4 119.0(14) . . ?
O6 B3 O5 121.4(14) . . ?
O4 B3 O5 119.6(13) . . ?
O3 B2 O7 113.2(12) . . ?
O3 B2 O4 113.5(12) . . ?
O7 B2 O4 109.5(12) . . ?
O3 B2 O10 106.6(12) . . ?
O7 B2 O10 107.8(11) . . ?
O4 B2 O10 105.7(11) . . ?
C1 C2 N1 112.8(14) . . ?
C1 C2 H2A 109.0 . . ?
N1 C2 H2A 109.0 . . ?
C1 C2 H2B 109.0 . . ?
N1 C2 H2B 109.0 . . ?
H2A C2 H2B 107.8 . . ?
B4 O9 B5 132.7(11) . 1_455 ?
B3 O4 B2 123.7(12) . . ?
N2 C1 C2 110.4(14) . . ?
N2 C1 H1A 109.6 . . ?
C2 C1 H1A 109.6 . . ?
N2 C1 H1B 109.6 . . ?
C2 C1 H1B 109.6 . . ?
H1A C1 H1B 108.1 . . ?

loop_
_geom_bond_atom_site_label_1
_geom_bond_atom_site_label_2
_geom_bond_distance
_geom_bond_site_symmetry_2
_geom_bond_publ_flag
B5 O9 1.432(17) 1_655 ?
B5 O5 1.47(2) . ?
B5 O2 1.48(2) . ?
B5 O10 1.507(16) . ?
Ga O1 1.795(10) . ?
Ga O6 1.801(10) 1_565 ?
Ga O10 1.832(9) 2_565 ?
Ga O8 1.834(9) 2_665 ?
O8 B4 1.358(17) . ?
O10 B2 1.550(17) . ?
O6 B3 1.316(19) . ?
O2 B1 1.348(18) . ?
O7 B4 1.363(18) . ?
O7 B2 1.460(17) . ?
N1 C2 1.493(19) . ?
N1 H1E 0.8900 . ?
N1 H1D 0.8900 . ?
N1 H1C 0.8900 . ?
O1 B1 1.359(19) . ?
O3 B1 1.39(2) . ?
O3 B2 1.41(2) . ?
O5 B3 1.390(18) . ?
B4 O9 1.358(18) . ?
N2 C1 1.46(2) . ?
N2 H2E 0.8900 . ?
N2 H2D 0.8900 . ?
N2 H2C 0.8900 . ?
B3 O4 1.367(18) . ?
B2 O4 1.482(19) . ?
C2 C1 1.47(2) . ?
C2 H2A 0.9700 . ?
C2 H2B 0.9700 . ?
C1 H1A 0.9700 . ?
C1 H1B 0.9700 . ?
